data_7132909
loop_
_publ_author_name
'Soliman, Luc'
'Ramassamy, Elsa'
'Dujarric, Katia'
'Naulet, Guillaume'
'Dechambenoit, Pierre'
'Bock, Harald'
'Durola, Fabien'

_publ_section_title
;
 Coronenes with push-pull geometries from macrocycle-forming Perkin
 condensations.
;
_journal_issue 33
_journal_name_full 'Chemical communications (Cambridge, England)'
_journal_page_first 4439
_journal_page_last 4442
_journal_paper_doi 10.1039/d4cc00935e
_journal_volume 60
_journal_year 2024
_chemical_formula_moiety 'C44 H44 O10'
_chemical_formula_sum 'C44 H44 O10'
_chemical_formula_weight 732.79
_space_group_crystal_system triclinic
_space_group_IT_number 2
_space_group_name_Hall '-P 1'
_space_group_name_H-M_alt 'P -1'
_atom_sites_solution_hydrogens geom
_audit_creation_method SHELXL-2019/3
_audit_update_record
;
2024-02-25 deposited with the CCDC.	2024-03-26 downloaded from the CCDC.
;
_cell_angle_alpha 69.815(5)
_cell_angle_beta 88.884(6)
_cell_angle_gamma 81.886(6)
_cell_formula_units_Z 4
_cell_length_a 15.186(2)
_cell_length_b 15.823(2)
_cell_length_c 16.474(2)
_cell_measurement_reflns_used 2395
_cell_measurement_temperature 120(2)
_cell_measurement_theta_max 24.41
_cell_measurement_theta_min 2.47
_cell_volume 3676.4(8)
_computing_cell_refinement 'Bruker SAINT'
_computing_data_collection 'Bruker APEX2'
_computing_data_reduction 'Bruker SAINT'
_computing_structure_refinement 'SHELXL-2019/2 (Sheldrick, 2018)'
_computing_structure_solution 'Intrinsic Phasing (Bruker)'
_diffrn_ambient_temperature 120(2)
_diffrn_measured_fraction_theta_full 0.982
_diffrn_measured_fraction_theta_max 0.982
_diffrn_measurement_device_type 'Bruker APEX-II Quasar'
_diffrn_measurement_method 'phi and omega scans'
_diffrn_radiation_type MoK\a
_diffrn_radiation_wavelength 0.71073
_diffrn_reflns_av_R_equivalents 0.0806
_diffrn_reflns_av_unetI/netI 0.0979
_diffrn_reflns_Laue_measured_fraction_full 0.982
_diffrn_reflns_Laue_measured_fraction_max 0.982
_diffrn_reflns_limit_h_max 17
_diffrn_reflns_limit_h_min -17
_diffrn_reflns_limit_k_max 18
_diffrn_reflns_limit_k_min -18
_diffrn_reflns_limit_l_max 19
_diffrn_reflns_limit_l_min -19
_diffrn_reflns_number 43227
_diffrn_reflns_point_group_measured_fraction_full 0.982
_diffrn_reflns_point_group_measured_fraction_max 0.982
_diffrn_reflns_theta_full 24.499
_diffrn_reflns_theta_max 24.499
_diffrn_reflns_theta_min 1.318
_diffrn_source 'Incoatec microfocus sealed tube'
_exptl_absorpt_coefficient_mu 0.093
_exptl_absorpt_correction_T_max 0.7454
_exptl_absorpt_correction_T_min 0.6826
_exptl_absorpt_correction_type multi-scan
_exptl_absorpt_process_details SADABS
_exptl_crystal_colour yellow
_exptl_crystal_density_diffrn 1.324
_exptl_crystal_density_meas ?
_exptl_crystal_description shunk
_exptl_crystal_F_000 1552
_exptl_crystal_size_max 0.300
_exptl_crystal_size_mid 0.220
_exptl_crystal_size_min 0.110
_refine_diff_density_max 0.648
_refine_diff_density_min -0.374
_refine_diff_density_rms 0.085
_refine_ls_extinction_method none
_refine_ls_goodness_of_fit_ref 1.059
_refine_ls_hydrogen_treatment riding
_refine_ls_matrix_type full
_refine_ls_number_parameters 985
_refine_ls_number_reflns 12032
_refine_ls_number_restraints 0
_refine_ls_restrained_S_all 1.059
_refine_ls_R_factor_all 0.1627
_refine_ls_R_factor_gt 0.0844
_refine_ls_shift/su_max 0.000
_refine_ls_shift/su_mean 0.000
_refine_ls_structure_factor_coef Fsqd
_refine_ls_weighting_details 'w=1/[\s^2^(Fo^2^)+(0.1079P)^2^+7.4714P] where P=(Fo^2^+2Fc^2^)/3'
_refine_ls_weighting_scheme calc
_refine_ls_wR_factor_gt 0.2153
_refine_ls_wR_factor_ref 0.2602
_reflns_Friedel_coverage 0.000
_reflns_number_gt 6613
_reflns_number_total 12032
_reflns_threshold_expression 'I > 2\s(I)'
_cod_data_source_file d4cc00935e2.cif
_cod_data_source_block shelx
_cod_depositor_comments
;
The following automatic conversions were performed:

data item '_exptl_crystal_density_meas' value 'not measured' was
changed to '?' -- the value is perceived as not measured.

Automatic conversion script
Id: cif_fix_values 8170 2020-07-09 18:12:32Z antanas 

 Adding full bibliography for 7132909--7132910.cif.
;
_cod_original_cell_volume 3676.6(9)
_cod_database_code 7132909
_shelx_shelxl_version_number 2019/3
_shelx_space_group_comment
;
The symmetry employed for this shelxl refinement is uniquely defined
by the following loop, which should always be used as a source of
symmetry information in preference to the above space-group names.
They are only intended as comments.
;
_shelx_estimated_absorpt_t_min 0.973
_shelx_estimated_absorpt_t_max 0.990

loop_
_space_group_symop_operation_xyz
'x, y, z'
'-x, -y, -z'

loop_
_atom_site_label
_atom_site_type_symbol
_atom_site_fract_x
_atom_site_fract_y
_atom_site_fract_z
_atom_site_U_iso_or_equiv
_atom_site_adp_type
_atom_site_occupancy
_atom_site_site_symmetry_order
_atom_site_calc_flag
_atom_site_refinement_flags_posn
_atom_site_refinement_flags_adp
_atom_site_refinement_flags_occupancy
_atom_site_disorder_assembly
_atom_site_disorder_group
O6 O 0.2572(2) 0.1902(2) 0.7123(2) 0.0291(8) Uani 1 1 d . . . . .
O4 O -0.0348(2) 0.8249(2) 0.5602(2) 0.0298(9) Uani 1 1 d . . . . .
O2 O -0.0775(2) 0.8493(2) 0.3582(2) 0.0308(9) Uani 1 1 d . . . . .
O12 O 0.1373(2) 0.4755(2) 0.1313(2) 0.0307(9) Uani 1 1 d . . . . .
O21 O 0.4595(2) 0.4578(2) 0.7569(2) 0.0335(9) Uani 1 1 d . . . . .
O10 O 0.0656(2) 0.3148(2) 0.2344(2) 0.0329(9) Uani 1 1 d . . . . .
O5 O 0.2301(3) 0.3163(2) 0.7982(2) 0.0343(9) Uani 1 1 d . . . . .
O20 O 0.5708(2) 0.1412(2) 0.4578(2) 0.0332(9) Uani 1 1 d . . . . .
O1 O 0.0506(2) 0.8895(2) 0.3889(2) 0.0341(9) Uani 1 1 d . . . . .
O11 O -0.0006(3) 0.5462(2) 0.1369(2) 0.0372(9) Uani 1 1 d . . . . .
O14 O 0.2567(2) 0.8700(2) 0.2632(2) 0.0368(9) Uani 1 1 d . . . . .
O3 O 0.1056(3) 0.7899(2) 0.6147(3) 0.0372(10) Uani 1 1 d . . . . .
O9 O 0.2135(3) 0.2751(2) 0.2598(2) 0.0384(10) Uani 1 1 d . . . . .
O17 O 0.3903(3) 0.1542(2) 0.3796(3) 0.0414(10) Uani 1 1 d . . . . .
O13 O 0.1368(3) 0.8350(2) 0.2115(3) 0.0429(10) Uani 1 1 d . . . . .
O15 O 0.1780(3) 0.6674(2) 0.1156(2) 0.0424(10) Uani 1 1 d . . . . .
O18 O 0.4594(3) 0.2434(2) 0.2665(2) 0.0450(11) Uani 1 1 d . . . . .
O19 O 0.4984(3) 0.1151(2) 0.5819(3) 0.0444(11) Uani 1 1 d . . . . .
O22 O 0.3564(3) 0.6328(3) 0.6870(2) 0.0473(11) Uani 1 1 d . . . . .
O16 O 0.2674(3) 0.7725(2) 0.1071(2) 0.0438(10) Uani 1 1 d . . . . .
C47 C 0.3315(3) 0.5320(3) 0.3642(3) 0.0227(11) Uani 1 1 d . . . . .
C4 C 0.1665(3) 0.3979(3) 0.5327(3) 0.0229(11) Uani 1 1 d . . . . .
C45 C 0.3509(3) 0.5535(3) 0.5040(3) 0.0216(11) Uani 1 1 d . . . . .
C59 C 0.4668(3) 0.2613(3) 0.4698(3) 0.0257(12) Uani 1 1 d . . . . .
C46 C 0.3190(3) 0.5882(3) 0.4171(3) 0.0236(12) Uani 1 1 d . . . . .
C25 C 0.0034(3) 0.8318(3) 0.3947(3) 0.0247(12) Uani 1 1 d . . . . .
C51 C 0.2757(3) 0.6795(3) 0.3810(3) 0.0231(12) Uani 1 1 d . . . . .
C15 C 0.2260(3) 0.2813(3) 0.6678(3) 0.0247(12) Uani 1 1 d . . . . .
C2 C 0.1075(3) 0.5519(3) 0.5329(3) 0.0227(11) Uani 1 1 d . . . . .
C16 C 0.2069(3) 0.3082(3) 0.5780(3) 0.0236(12) Uani 1 1 d . . . . .
C6 C 0.0984(3) 0.5146(3) 0.3991(3) 0.0203(11) Uani 1 1 d . . . . .
C60 C 0.4623(3) 0.3193(3) 0.5206(3) 0.0255(12) Uani 1 1 d . . . . .
C1 C 0.0827(3) 0.5784(3) 0.4442(3) 0.0221(11) Uani 1 1 d . . . . .
C7 C 0.0417(3) 0.6692(3) 0.3992(3) 0.0215(11) Uani 1 1 d . . . . .
C21 C 0.0905(3) 0.4763(3) 0.2675(3) 0.0263(12) Uani 1 1 d . . . . .
C5 C 0.1415(3) 0.4247(3) 0.4444(3) 0.0245(12) Uani 1 1 d . . . . .
C3 C 0.1485(3) 0.4614(3) 0.5785(3) 0.0237(11) Uani 1 1 d . . . . .
C63 C 0.4360(3) 0.4322(3) 0.6227(3) 0.0233(12) Uani 1 1 d . . . . .
C49 C 0.4122(3) 0.4078(3) 0.4860(3) 0.0239(12) Uani 1 1 d . . . . .
C42 C 0.0685(4) 0.5043(3) 0.1721(3) 0.0278(12) Uani 1 1 d . . . . .
C17 C 0.2274(3) 0.2477(3) 0.5304(3) 0.0269(12) Uani 1 1 d . . . . .
H17 H 0.257039 0.187852 0.559333 0.032 Uiso 1 1 calc R U . . .
C57 C 0.3869(3) 0.3833(3) 0.3488(3) 0.0268(12) Uani 1 1 d . . . . .
C39 C 0.1451(4) 0.3202(3) 0.2657(3) 0.0275(12) Uani 1 1 d . . . . .
C10 C 0.0932(3) 0.6154(3) 0.5780(3) 0.0254(12) Uani 1 1 d . . . . .
C24 C 0.0182(3) 0.6935(3) 0.3106(3) 0.0275(12) Uani 1 1 d . . . . .
H24 H -0.008759 0.753936 0.279878 0.033 Uiso 1 1 calc R U . . .
C61 C 0.5052(3) 0.2928(3) 0.6021(3) 0.0257(12) Uani 1 1 d . . . . .
H61 H 0.543290 0.236225 0.623093 0.031 Uiso 1 1 calc R U . . .
C20 C 0.1326(3) 0.3893(3) 0.3116(3) 0.0249(12) Uani 1 1 d . . . . .
C9 C 0.0553(3) 0.7069(3) 0.5298(3) 0.0236(12) Uani 1 1 d . . . . .
C8 C 0.0309(3) 0.7327(3) 0.4444(3) 0.0235(12) Uani 1 1 d . . . . .
C22 C 0.0735(3) 0.5415(3) 0.3114(3) 0.0256(12) Uani 1 1 d . . . . .
C54 C 0.3001(3) 0.5658(3) 0.2782(3) 0.0270(12) Uani 1 1 d . . . . .
C50 C 0.4000(3) 0.4631(3) 0.5388(3) 0.0225(11) Uani 1 1 d . . . . .
C48 C 0.3777(3) 0.4407(3) 0.4000(3) 0.0260(12) Uani 1 1 d . . . . .
C18 C 0.2058(3) 0.2736(3) 0.4459(3) 0.0265(12) Uani 1 1 d . . . . .
H18 H 0.221704 0.232020 0.416253 0.032 Uiso 1 1 calc R U . . .
C66 C 0.3371(3) 0.6073(3) 0.5567(3) 0.0255(12) Uani 1 1 d . . . . .
C65 C 0.3711(3) 0.5727(3) 0.6425(3) 0.0291(13) Uani 1 1 d . . . . .
C28 C 0.0465(4) 0.7774(3) 0.5739(3) 0.0298(13) Uani 1 1 d . . . . .
C69 C 0.2070(4) 0.8113(3) 0.2518(3) 0.0289(12) Uani 1 1 d . . . . .
C19 C 0.1602(3) 0.3610(3) 0.3998(3) 0.0252(12) Uani 1 1 d . . . . .
C13 C 0.1712(3) 0.4337(3) 0.6671(3) 0.0260(12) Uani 1 1 d . . . . .
C12 C 0.1526(3) 0.4975(3) 0.7109(3) 0.0273(12) Uani 1 1 d . . . . .
H12 H 0.166584 0.479120 0.771056 0.033 Uiso 1 1 calc R U . . .
C78 C 0.5116(4) 0.1639(3) 0.5102(4) 0.0304(13) Uani 1 1 d . . . . .
C14 C 0.2099(3) 0.3415(3) 0.7117(3) 0.0259(12) Uani 1 1 d . . . . .
C23 C 0.0330(3) 0.6328(3) 0.2677(3) 0.0276(12) Uani 1 1 d . . . . .
H23 H 0.016190 0.651728 0.208138 0.033 Uiso 1 1 calc R U . . .
C75 C 0.4242(4) 0.2220(3) 0.3445(4) 0.0320(13) Uani 1 1 d . . . . .
C58 C 0.4295(3) 0.2913(3) 0.3883(4) 0.0287(12) Uani 1 1 d . . . . .
C11 C 0.1151(3) 0.5846(3) 0.6670(3) 0.0283(12) Uani 1 1 d . . . . .
H11 H 0.103273 0.625983 0.697525 0.034 Uiso 1 1 calc R U . . .
C62 C 0.4931(3) 0.3473(3) 0.6524(3) 0.0275(12) Uani 1 1 d . . . . .
H62 H 0.523121 0.328031 0.707263 0.033 Uiso 1 1 calc R U . . .
C53 C 0.2596(3) 0.6589(3) 0.2418(3) 0.0264(12) Uani 1 1 d . . . . .
C67 C 0.2893(3) 0.6973(3) 0.5208(4) 0.0290(13) Uani 1 1 d . . . . .
H67 H 0.277471 0.733770 0.556133 0.035 Uiso 1 1 calc R U . . .
C68 C 0.2608(3) 0.7306(3) 0.4374(3) 0.0285(12) Uani 1 1 d . . . . .
H68 H 0.229419 0.790628 0.415212 0.034 Uiso 1 1 calc R U . . .
C55 C 0.3115(3) 0.5070(3) 0.2285(3) 0.0286(12) Uani 1 1 d . . . . .
H55 H 0.290034 0.529297 0.170091 0.034 Uiso 1 1 calc R U . . .
C64 C 0.4203(3) 0.4882(3) 0.6755(3) 0.0299(13) Uani 1 1 d . . . . .
C81 C 0.3511(3) 0.1717(3) 0.7332(4) 0.0326(13) Uani 1 1 d . . . . .
H81A H 0.367154 0.213001 0.762204 0.039 Uiso 1 1 calc R U . . .
H81B H 0.385193 0.181887 0.679622 0.039 Uiso 1 1 calc R U . . .
C56 C 0.3525(3) 0.4197(3) 0.2633(4) 0.0312(13) Uani 1 1 d . . . . .
H56 H 0.358119 0.382175 0.228645 0.037 Uiso 1 1 calc R U . . .
C26 C -0.1090(4) 0.9434(3) 0.3061(3) 0.0337(13) Uani 1 1 d . . . . .
H26A H -0.085280 0.984309 0.331337 0.040 Uiso 1 1 calc R U . . .
H26B H -0.174787 0.954465 0.306876 0.040 Uiso 1 1 calc R U . . .
C72 C 0.2297(4) 0.6974(3) 0.1497(4) 0.0343(14) Uani 1 1 d . . . . .
C52 C 0.2505(3) 0.7145(3) 0.2920(3) 0.0278(12) Uani 1 1 d . . . . .
C89 C 0.4246(4) 0.3866(4) 0.8217(4) 0.0399(15) Uani 1 1 d . . . . .
H89A H 0.410028 0.341011 0.797259 0.048 Uiso 1 1 calc R U . . .
H89B H 0.369399 0.411185 0.843801 0.048 Uiso 1 1 calc R U . . .
C29 C -0.0480(4) 0.9029(3) 0.5899(4) 0.0331(13) Uani 1 1 d . . . . .
H29A H -0.002114 0.942870 0.566269 0.040 Uiso 1 1 calc R U . . .
H29B H -0.043574 0.881961 0.653874 0.040 Uiso 1 1 calc R U . . .
C82 C 0.3728(4) 0.0753(3) 0.7915(4) 0.0406(15) Uani 1 1 d . . . . .
H82A H 0.353347 0.035333 0.762689 0.049 Uiso 1 1 calc R U . . .
H82B H 0.338799 0.066725 0.844990 0.049 Uiso 1 1 calc R U . . .
C40 C 0.0703(4) 0.2599(4) 0.1788(4) 0.0412(15) Uani 1 1 d . . . . .
H40A H 0.101958 0.197992 0.209273 0.049 Uiso 1 1 calc R U . . .
H40B H 0.102151 0.288277 0.125383 0.049 Uiso 1 1 calc R U . . .
C43 C 0.1251(4) 0.4988(4) 0.0388(3) 0.0427(15) Uani 1 1 d . . . . .
H43A H 0.109585 0.565496 0.010753 0.051 Uiso 1 1 calc R U . . .
H43B H 0.076293 0.469300 0.026335 0.051 Uiso 1 1 calc R U . . .
C70 C 0.2158(4) 0.9650(3) 0.2322(4) 0.0444(16) Uani 1 1 d . . . . .
H70A H 0.160530 0.972517 0.263424 0.053 Uiso 1 1 calc R U . . .
H70B H 0.200529 0.985254 0.169592 0.053 Uiso 1 1 calc R U . . .
C90 C 0.4928(4) 0.3430(4) 0.8937(4) 0.0472(16) Uani 1 1 d . . . . .
H90A H 0.548350 0.320896 0.870324 0.057 Uiso 1 1 calc R U . . .
H90B H 0.471099 0.289656 0.936838 0.057 Uiso 1 1 calc R U . . .
C79 C 0.6149(4) 0.0471(4) 0.4910(4) 0.0461(16) Uani 1 1 d . . . . .
H79A H 0.570983 0.005838 0.518211 0.055 Uiso 1 1 calc R U . . .
H79B H 0.661050 0.040236 0.535348 0.055 Uiso 1 1 calc R U . . .
C30 C -0.1387(4) 0.9533(4) 0.5582(4) 0.0442(16) Uani 1 1 d . . . . .
H30A H -0.143983 0.968564 0.495361 0.066 Uiso 1 1 calc R U . . .
H30B H -0.147876 1.009265 0.572024 0.066 Uiso 1 1 calc R U . . .
H30C H -0.183715 0.914942 0.586314 0.066 Uiso 1 1 calc R U . . .
C71 C 0.2815(4) 1.0198(4) 0.2484(5) 0.0536(18) Uani 1 1 d . . . . .
H71A H 0.300786 0.994966 0.309540 0.080 Uiso 1 1 calc R U . . .
H71B H 0.253646 1.083115 0.234022 0.080 Uiso 1 1 calc R U . . .
H71C H 0.333128 1.017113 0.212294 0.080 Uiso 1 1 calc R U . . .
C27 C -0.0803(5) 0.9644(4) 0.2146(4) 0.0505(17) Uani 1 1 d . . . . .
H27A H -0.015501 0.949000 0.214049 0.076 Uiso 1 1 calc R U . . .
H27B H -0.097510 1.029359 0.182238 0.076 Uiso 1 1 calc R U . . .
H27C H -0.108995 0.928610 0.187557 0.076 Uiso 1 1 calc R U . . .
C80 C 0.6562(5) 0.0236(4) 0.4179(4) 0.0538(18) Uani 1 1 d . . . . .
H80A H 0.610405 0.033033 0.373244 0.081 Uiso 1 1 calc R U . . .
H80B H 0.683563 -0.040295 0.438628 0.081 Uiso 1 1 calc R U . . .
H80C H 0.701786 0.062519 0.393383 0.081 Uiso 1 1 calc R U . . .
C41 C -0.0253(4) 0.2561(4) 0.1572(4) 0.0518(17) Uani 1 1 d . . . . .
H41A H -0.057140 0.232900 0.210882 0.078 Uiso 1 1 calc R U . . .
H41B H -0.026350 0.215615 0.123780 0.078 Uiso 1 1 calc R U . . .
H41C H -0.054134 0.317287 0.123018 0.078 Uiso 1 1 calc R U . . .
C83 C 0.4707(4) 0.0464(4) 0.8160(4) 0.0520(17) Uani 1 1 d . . . . .
H83A H 0.480189 -0.019313 0.850952 0.062 Uiso 1 1 calc R U . . .
H83B H 0.504448 0.054473 0.762419 0.062 Uiso 1 1 calc R U . . .
C44 C 0.2107(5) 0.4663(5) 0.0051(4) 0.0546(18) Uani 1 1 d . . . . .
H44A H 0.258885 0.494270 0.019580 0.082 Uiso 1 1 calc R U . . .
H44B H 0.205024 0.483305 -0.057880 0.082 Uiso 1 1 calc R U . . .
H44C H 0.224126 0.399940 0.031514 0.082 Uiso 1 1 calc R U . . .
C76 C 0.4537(5) 0.1809(4) 0.2202(4) 0.059(2) Uani 1 1 d . . . . .
H76A H 0.429354 0.126328 0.258105 0.071 Uiso 1 1 calc R U . . .
H76B H 0.513709 0.161047 0.203029 0.071 Uiso 1 1 calc R U . . .
C95 C 0.3084(5) 0.7638(4) 0.7727(4) 0.0548(18) Uani 1 1 d . . . . .
H95A H 0.332398 0.782711 0.713858 0.066 Uiso 1 1 calc R U . . .
H95B H 0.358550 0.751611 0.814606 0.066 Uiso 1 1 calc R U . . .
C96 C 0.2416(5) 0.8402(4) 0.7809(4) 0.0586(19) Uani 1 1 d . . . . .
H96A H 0.192854 0.854084 0.738035 0.088 Uiso 1 1 calc R U . . .
H96B H 0.270576 0.894321 0.770689 0.088 Uiso 1 1 calc R U . . .
H96C H 0.217746 0.821894 0.839135 0.088 Uiso 1 1 calc R U . . .
C93 C 0.3347(4) 0.6025(4) 0.7733(4) 0.0484(16) Uani 1 1 d . . . . .
H93A H 0.388988 0.587694 0.810746 0.058 Uiso 1 1 calc R U . . .
H93B H 0.305783 0.547113 0.786988 0.058 Uiso 1 1 calc R U . . .
C91 C 0.5130(5) 0.4083(4) 0.9385(4) 0.0580(19) Uani 1 1 d . . . . .
H91A H 0.528321 0.464544 0.894444 0.070 Uiso 1 1 calc R U . . .
H91B H 0.458953 0.425135 0.967366 0.070 Uiso 1 1 calc R U . . .
C94 C 0.2699(5) 0.6806(4) 0.7886(4) 0.0568(19) Uani 1 1 d . . . . .
H94A H 0.216448 0.694424 0.750197 0.068 Uiso 1 1 calc R U . . .
H94B H 0.250359 0.659270 0.849088 0.068 Uiso 1 1 calc R U . . .
C73 C 0.2313(5) 0.8246(4) 0.0212(4) 0.063(2) Uani 1 1 d . . . . .
H73A H 0.167749 0.848367 0.023658 0.075 Uiso 1 1 calc R U . . .
H73B H 0.235920 0.785902 -0.015273 0.075 Uiso 1 1 calc R U . . .
C85 C 0.1791(5) 0.2521(6) 0.8554(4) 0.073(2) Uani 1 1 d . . . . .
H85A H 0.115545 0.271512 0.837183 0.088 Uiso 1 1 calc R U . . .
H85B H 0.197114 0.192238 0.848838 0.088 Uiso 1 1 calc R U . . .
C77 C 0.3954(5) 0.2270(5) 0.1430(5) 0.063(2) Uani 1 1 d . . . . .
H77A H 0.335034 0.242543 0.160576 0.095 Uiso 1 1 calc R U . . .
H77B H 0.394308 0.186648 0.109468 0.095 Uiso 1 1 calc R U . . .
H77C H 0.418027 0.282761 0.107326 0.095 Uiso 1 1 calc R U . . .
C92 C 0.5882(6) 0.3678(6) 1.0045(5) 0.079(2) Uani 1 1 d . . . . .
H92A H 0.576345 0.308748 1.044662 0.118 Uiso 1 1 calc R U . . .
H92B H 0.593644 0.408728 1.036647 0.118 Uiso 1 1 calc R U . . .
H92C H 0.643843 0.359555 0.975111 0.118 Uiso 1 1 calc R U . . .
C74 C 0.2836(7) 0.9009(5) -0.0156(5) 0.092(3) Uani 1 1 d . . . . .
H74A H 0.283295 0.935188 0.023931 0.138 Uiso 1 1 calc R U . . .
H74B H 0.257024 0.941288 -0.071738 0.138 Uiso 1 1 calc R U . . .
H74C H 0.345011 0.876704 -0.023220 0.138 Uiso 1 1 calc R U . . .
C84 C 0.5077(6) 0.0966(5) 0.8654(6) 0.089(3) Uani 1 1 d . . . . .
H84A H 0.509649 0.159546 0.827509 0.134 Uiso 1 1 calc R U . . .
H84B H 0.568067 0.067207 0.886932 0.134 Uiso 1 1 calc R U . . .
H84C H 0.469921 0.096300 0.914352 0.134 Uiso 1 1 calc R U . . .
C87 C 0.1406(8) 0.1698(6) 1.0058(6) 0.111(4) Uani 1 1 d . . . . .
H87A H 0.186444 0.116014 1.030666 0.134 Uiso 1 1 calc R U . . .
H87B H 0.123520 0.193085 1.053333 0.134 Uiso 1 1 calc R U . . .
C86 C 0.1874(9) 0.2413(7) 0.9416(5) 0.120(4) Uani 1 1 d . . . . .
H86A H 0.165388 0.300498 0.948032 0.144 Uiso 1 1 calc R U . . .
H86B H 0.251603 0.227087 0.957889 0.144 Uiso 1 1 calc R U . . .
C88 C 0.0605(14) 0.1344(12) 0.9850(8) 0.236(11) Uani 1 1 d . . . . .
H88A H 0.007104 0.162144 1.005947 0.354 Uiso 1 1 calc R U . . .
H88B H 0.067511 0.068182 1.013361 0.354 Uiso 1 1 calc R U . . .
H88C H 0.054406 0.149821 0.922284 0.354 Uiso 1 1 calc R U . . .

loop_
_atom_site_aniso_label
_atom_site_aniso_U_11
_atom_site_aniso_U_22
_atom_site_aniso_U_33
_atom_site_aniso_U_23
_atom_site_aniso_U_13
_atom_site_aniso_U_12
O6 0.025(2) 0.0162(17) 0.046(2) -0.0113(16) 0.0016(17) -0.0028(15)
O4 0.029(2) 0.0171(17) 0.049(2) -0.0190(16) 0.0042(17) -0.0044(15)
O2 0.023(2) 0.0187(18) 0.051(2) -0.0132(16) 0.0009(17) -0.0016(15)
O12 0.031(2) 0.0248(19) 0.040(2) -0.0149(16) 0.0031(17) -0.0079(16)
O21 0.032(2) 0.031(2) 0.037(2) -0.0103(17) -0.0012(17) -0.0042(17)
O10 0.031(2) 0.029(2) 0.047(2) -0.0220(17) 0.0051(18) -0.0088(16)
O5 0.042(2) 0.0211(18) 0.039(2) -0.0090(16) -0.0033(18) -0.0060(17)
O20 0.032(2) 0.0182(18) 0.045(2) -0.0074(16) 0.0068(18) 0.0006(16)
O1 0.034(2) 0.0196(18) 0.052(2) -0.0141(17) 0.0019(18) -0.0069(17)
O11 0.035(2) 0.033(2) 0.047(2) -0.0208(18) -0.0034(19) 0.0022(18)
O14 0.036(2) 0.0177(18) 0.056(2) -0.0091(17) -0.0044(19) -0.0092(16)
O3 0.036(2) 0.025(2) 0.056(3) -0.0213(18) -0.008(2) -0.0024(17)
O9 0.034(2) 0.030(2) 0.054(2) -0.0208(18) 0.0049(19) 0.0020(18)
O17 0.041(3) 0.022(2) 0.061(3) -0.0142(18) 0.004(2) -0.0061(18)
O13 0.038(3) 0.023(2) 0.062(3) -0.0075(18) -0.009(2) -0.0025(18)
O15 0.048(3) 0.034(2) 0.047(2) -0.0122(19) -0.007(2) -0.0126(19)
O18 0.069(3) 0.030(2) 0.045(2) -0.0208(18) 0.008(2) -0.018(2)
O19 0.064(3) 0.0201(19) 0.046(2) -0.0091(18) 0.013(2) -0.0037(19)
O22 0.062(3) 0.034(2) 0.041(2) -0.0127(19) 0.003(2) 0.006(2)
O16 0.053(3) 0.035(2) 0.041(2) -0.0041(18) -0.001(2) -0.0215(19)
C47 0.016(3) 0.017(2) 0.039(3) -0.012(2) 0.008(2) -0.007(2)
C4 0.014(3) 0.018(3) 0.038(3) -0.010(2) 0.008(2) -0.007(2)
C45 0.014(3) 0.014(2) 0.042(3) -0.014(2) 0.008(2) -0.008(2)
C59 0.020(3) 0.013(2) 0.045(3) -0.011(2) 0.010(2) -0.005(2)
C46 0.014(3) 0.020(3) 0.038(3) -0.008(2) 0.008(2) -0.009(2)
C25 0.018(3) 0.015(2) 0.045(3) -0.015(2) 0.007(2) -0.002(2)
C51 0.015(3) 0.017(2) 0.041(3) -0.013(2) 0.006(2) -0.007(2)
C15 0.015(3) 0.016(3) 0.044(3) -0.009(2) 0.006(2) -0.007(2)
C2 0.015(3) 0.017(2) 0.039(3) -0.012(2) 0.005(2) -0.007(2)
C16 0.012(3) 0.018(3) 0.042(3) -0.012(2) 0.004(2) -0.004(2)
C6 0.014(3) 0.015(2) 0.036(3) -0.013(2) 0.011(2) -0.008(2)
C60 0.016(3) 0.018(3) 0.044(3) -0.011(2) 0.009(2) -0.006(2)
C1 0.011(3) 0.021(3) 0.038(3) -0.013(2) 0.006(2) -0.007(2)
C7 0.010(3) 0.016(2) 0.040(3) -0.011(2) 0.005(2) -0.004(2)
C21 0.018(3) 0.026(3) 0.041(3) -0.018(2) 0.007(2) -0.006(2)
C5 0.014(3) 0.024(3) 0.037(3) -0.011(2) 0.006(2) -0.007(2)
C3 0.016(3) 0.021(3) 0.036(3) -0.010(2) 0.006(2) -0.010(2)
C63 0.015(3) 0.016(2) 0.038(3) -0.007(2) 0.009(2) -0.010(2)
C49 0.018(3) 0.014(2) 0.042(3) -0.011(2) 0.008(2) -0.007(2)
C42 0.024(3) 0.020(3) 0.044(3) -0.014(2) 0.005(3) -0.007(2)
C17 0.023(3) 0.012(2) 0.047(4) -0.012(2) 0.005(2) -0.002(2)
C57 0.024(3) 0.019(3) 0.041(3) -0.012(2) 0.004(2) -0.009(2)
C39 0.030(3) 0.016(3) 0.037(3) -0.008(2) 0.004(2) -0.006(2)
C10 0.012(3) 0.026(3) 0.041(3) -0.017(2) 0.003(2) -0.001(2)
C24 0.019(3) 0.019(3) 0.042(3) -0.008(2) 0.004(2) -0.003(2)
C61 0.019(3) 0.012(2) 0.043(3) -0.005(2) 0.008(2) -0.004(2)
C20 0.022(3) 0.019(3) 0.038(3) -0.015(2) 0.006(2) -0.005(2)
C9 0.019(3) 0.015(2) 0.043(3) -0.015(2) 0.004(2) -0.008(2)
C8 0.013(3) 0.017(2) 0.044(3) -0.014(2) 0.007(2) -0.005(2)
C22 0.018(3) 0.022(3) 0.042(3) -0.015(2) 0.006(2) -0.008(2)
C54 0.018(3) 0.020(3) 0.042(3) -0.008(2) 0.005(2) -0.010(2)
C50 0.014(3) 0.020(3) 0.033(3) -0.007(2) 0.008(2) -0.007(2)
C48 0.019(3) 0.017(3) 0.041(3) -0.008(2) 0.005(2) -0.004(2)
C18 0.019(3) 0.021(3) 0.043(3) -0.013(2) 0.008(2) -0.008(2)
C66 0.020(3) 0.026(3) 0.032(3) -0.012(2) 0.005(2) -0.003(2)
C65 0.027(3) 0.017(3) 0.047(3) -0.017(2) 0.008(3) -0.003(2)
C28 0.034(3) 0.017(3) 0.038(3) -0.009(2) 0.002(3) -0.004(2)
C69 0.026(3) 0.020(3) 0.038(3) -0.006(2) 0.002(3) -0.006(2)
C19 0.021(3) 0.014(2) 0.045(3) -0.015(2) 0.009(2) -0.005(2)
C13 0.021(3) 0.017(3) 0.044(3) -0.013(2) 0.008(2) -0.010(2)
C12 0.024(3) 0.025(3) 0.037(3) -0.017(2) 0.000(2) -0.003(2)
C78 0.025(3) 0.022(3) 0.046(4) -0.013(3) 0.005(3) -0.007(2)
C14 0.019(3) 0.021(3) 0.037(3) -0.009(2) 0.003(2) -0.005(2)
C23 0.026(3) 0.024(3) 0.035(3) -0.012(2) 0.004(2) -0.007(2)
C75 0.025(3) 0.017(3) 0.052(4) -0.009(2) -0.003(3) -0.003(2)
C58 0.022(3) 0.020(3) 0.049(4) -0.017(2) 0.006(3) -0.006(2)
C11 0.024(3) 0.024(3) 0.042(3) -0.018(2) 0.007(2) -0.007(2)
C62 0.018(3) 0.023(3) 0.039(3) -0.006(2) 0.004(2) -0.005(2)
C53 0.019(3) 0.022(3) 0.039(3) -0.011(2) 0.001(2) -0.006(2)
C67 0.028(3) 0.017(3) 0.046(4) -0.016(2) 0.005(3) -0.005(2)
C68 0.021(3) 0.018(3) 0.044(3) -0.009(2) 0.004(2) -0.003(2)
C55 0.026(3) 0.025(3) 0.038(3) -0.012(2) -0.001(2) -0.010(2)
C64 0.022(3) 0.033(3) 0.035(3) -0.011(2) 0.009(2) -0.009(2)
C81 0.025(3) 0.025(3) 0.050(3) -0.016(3) 0.000(3) -0.002(2)
C56 0.025(3) 0.024(3) 0.047(4) -0.015(3) 0.002(3) -0.005(2)
C26 0.027(3) 0.022(3) 0.052(4) -0.015(3) -0.003(3) 0.002(2)
C72 0.029(3) 0.021(3) 0.052(4) -0.012(3) 0.001(3) -0.003(2)
C52 0.019(3) 0.023(3) 0.040(3) -0.007(2) 0.006(2) -0.009(2)
C89 0.047(4) 0.027(3) 0.042(3) -0.006(3) 0.001(3) -0.005(3)
C29 0.039(4) 0.020(3) 0.051(3) -0.024(3) 0.007(3) -0.010(2)
C82 0.034(4) 0.025(3) 0.059(4) -0.011(3) 0.002(3) 0.000(3)
C40 0.055(4) 0.035(3) 0.046(4) -0.024(3) 0.009(3) -0.019(3)
C43 0.049(4) 0.045(4) 0.033(3) -0.012(3) 0.001(3) -0.004(3)
C70 0.046(4) 0.016(3) 0.066(4) -0.007(3) 0.003(3) -0.007(3)
C90 0.060(5) 0.036(3) 0.050(4) -0.019(3) -0.001(3) -0.008(3)
C79 0.048(4) 0.025(3) 0.060(4) -0.014(3) 0.003(3) 0.012(3)
C30 0.033(4) 0.031(3) 0.081(5) -0.036(3) 0.007(3) -0.001(3)
C71 0.050(4) 0.030(3) 0.084(5) -0.020(3) 0.004(4) -0.014(3)
C27 0.057(4) 0.040(4) 0.047(4) -0.010(3) -0.003(3) 0.009(3)
C80 0.059(5) 0.032(3) 0.067(4) -0.017(3) 0.015(3) 0.004(3)
C41 0.056(5) 0.053(4) 0.058(4) -0.032(3) 0.000(3) -0.013(3)
C83 0.045(4) 0.037(3) 0.067(4) -0.016(3) -0.007(3) 0.009(3)
C44 0.054(5) 0.067(4) 0.045(4) -0.023(3) 0.008(3) -0.008(4)
C76 0.087(6) 0.047(4) 0.063(5) -0.039(4) 0.006(4) -0.019(4)
C95 0.066(5) 0.046(4) 0.055(4) -0.021(3) -0.007(4) -0.002(3)
C96 0.070(5) 0.045(4) 0.066(5) -0.028(3) 0.006(4) -0.001(3)
C93 0.050(4) 0.040(3) 0.049(4) -0.007(3) 0.005(3) -0.006(3)
C91 0.066(5) 0.055(4) 0.050(4) -0.016(3) 0.000(4) -0.007(4)
C94 0.062(5) 0.043(4) 0.055(4) -0.008(3) 0.004(3) 0.004(3)
C73 0.088(6) 0.042(4) 0.045(4) 0.010(3) -0.012(4) -0.029(4)
C85 0.052(5) 0.117(7) 0.042(4) -0.011(4) 0.002(3) -0.027(5)
C77 0.070(5) 0.064(5) 0.067(5) -0.036(4) 0.005(4) -0.012(4)
C92 0.087(6) 0.090(6) 0.056(5) -0.021(4) -0.018(4) -0.010(5)
C74 0.137(9) 0.078(6) 0.058(5) 0.002(4) -0.012(5) -0.066(6)
C84 0.074(6) 0.076(6) 0.121(7) -0.045(5) -0.051(5) 0.018(5)
C87 0.170(12) 0.077(6) 0.076(6) -0.022(5) 0.050(7) 0.003(7)
C86 0.206(13) 0.099(7) 0.055(6) -0.003(5) 0.010(6) -0.086(8)
C88 0.39(3) 0.29(2) 0.115(10) -0.105(12) 0.128(14) -0.25(2)

loop_
_atom_type_symbol
_atom_type_description
_atom_type_scat_dispersion_real
_atom_type_scat_dispersion_imag
_atom_type_scat_source
C C 0.0033 0.0016 'International Tables Vol C Tables 4.2.6.8 and 6.1.1.4'
H H 0.0000 0.0000 'International Tables Vol C Tables 4.2.6.8 and 6.1.1.4'
O O 0.0106 0.0060 'International Tables Vol C Tables 4.2.6.8 and 6.1.1.4'

loop_
_geom_angle_atom_site_label_1
_geom_angle_atom_site_label_2
_geom_angle_atom_site_label_3
_geom_angle
_geom_angle_site_symmetry_1
_geom_angle_site_symmetry_3
_geom_angle_publ_flag
C15 O6 C81 114.2(4) . . ?
C28 O4 C29 115.7(4) . . ?
C25 O2 C26 117.0(4) . . ?
C42 O12 C43 116.1(4) . . ?
C64 O21 C89 117.5(4) . . ?
C39 O10 C40 114.3(4) . . ?
C14 O5 C85 116.1(4) . . ?
C78 O20 C79 114.7(4) . . ?
C69 O14 C70 115.2(4) . . ?
C75 O18 C76 116.5(5) . . ?
C65 O22 C93 120.3(4) . . ?
C72 O16 C73 115.6(5) . . ?
C54 C47 C48 120.0(4) . . ?
C54 C47 C46 120.5(4) . . ?
C48 C47 C46 119.6(5) . . ?
C16 C4 C5 120.5(4) . . ?
C16 C4 C3 119.2(4) . . ?
C5 C4 C3 120.3(4) . . ?
C66 C45 C46 120.4(4) . . ?
C66 C45 C50 119.4(5) . . ?
C46 C45 C50 120.1(4) . . ?
C58 C59 C60 121.6(4) . . ?
C58 C59 C78 120.2(4) . . ?
C60 C59 C78 118.2(5) . . ?
C45 C46 C51 120.2(4) . . ?
C45 C46 C47 120.2(4) . . ?
C51 C46 C47 119.6(4) . . ?
O1 C25 O2 124.0(4) . . ?
O1 C25 C8 123.1(5) . . ?
O2 C25 C8 112.9(4) . . ?
C52 C51 C68 123.8(4) . . ?
C52 C51 C46 118.9(4) . . ?
C68 C51 C46 117.3(4) . . ?
C14 C15 O6 120.2(4) . . ?
C14 C15 C16 121.7(4) . . ?
O6 C15 C16 118.0(4) . . ?
C1 C2 C3 120.1(4) . . ?
C1 C2 C10 121.0(4) . . ?
C3 C2 C10 118.9(5) . . ?
C4 C16 C15 119.4(4) . . ?
C4 C16 C17 118.1(5) . . ?
C15 C16 C17 122.5(4) . . ?
C22 C6 C5 120.8(4) . . ?
C22 C6 C1 120.2(4) . . ?
C5 C6 C1 119.0(4) . . ?
C61 C60 C49 119.0(4) . . ?
C61 C60 C59 123.0(4) . . ?
C49 C60 C59 118.1(5) . . ?
C2 C1 C7 119.6(4) . . ?
C2 C1 C6 120.7(4) . . ?
C7 C1 C6 119.7(4) . . ?
C24 C7 C1 118.1(4) . . ?
C24 C7 C8 123.2(4) . . ?
C1 C7 C8 118.6(4) . . ?
C20 C21 C22 120.0(5) . . ?
C20 C21 C42 119.5(4) . . ?
C22 C21 C42 120.4(4) . . ?
C4 C5 C6 120.6(4) . . ?
C4 C5 C19 119.6(4) . . ?
C6 C5 C19 119.8(5) . . ?
C13 C3 C2 120.5(4) . . ?
C13 C3 C4 120.2(4) . . ?
C2 C3 C4 119.3(4) . . ?
C50 C63 C62 118.6(5) . . ?
C50 C63 C64 120.1(4) . . ?
C62 C63 C64 121.2(5) . . ?
C48 C49 C60 120.3(4) . . ?
C48 C49 C50 120.9(4) . . ?
C60 C49 C50 118.8(5) . . ?
O11 C42 O12 124.2(5) . . ?
O11 C42 C21 125.3(5) . . ?
O12 C42 C21 110.5(4) . . ?
C18 C17 C16 121.5(4) . . ?
C18 C17 H17 119.3 . . ?
C16 C17 H17 119.3 . . ?
C56 C57 C48 118.1(4) . . ?
C56 C57 C58 123.7(5) . . ?
C48 C57 C58 118.1(5) . . ?
O9 C39 O10 124.5(5) . . ?
O9 C39 C20 126.3(5) . . ?
O10 C39 C20 109.1(4) . . ?
C11 C10 C9 123.4(4) . . ?
C11 C10 C2 118.8(4) . . ?
C9 C10 C2 117.8(5) . . ?
C23 C24 C7 122.2(4) . . ?
C23 C24 H24 118.9 . . ?
C7 C24 H24 118.9 . . ?
C62 C61 C60 121.3(4) . . ?
C62 C61 H61 119.3 . . ?
C60 C61 H61 119.3 . . ?
C21 C20 C19 122.0(4) . . ?
C21 C20 C39 119.0(4) . . ?
C19 C20 C39 118.8(4) . . ?
C8 C9 C10 121.4(4) . . ?
C8 C9 C28 119.6(4) . . ?
C10 C9 C28 118.9(4) . . ?
C9 C8 C7 121.5(4) . . ?
C9 C8 C25 118.7(4) . . ?
C7 C8 C25 119.3(4) . . ?
C6 C22 C23 119.0(4) . . ?
C6 C22 C21 119.1(4) . . ?
C23 C22 C21 121.8(5) . . ?
C47 C54 C55 118.8(4) . . ?
C47 C54 C53 119.2(5) . . ?
C55 C54 C53 122.0(5) . . ?
C63 C50 C49 121.3(4) . . ?
C63 C50 C45 119.3(4) . . ?
C49 C50 C45 119.4(4) . . ?
C49 C48 C57 120.3(4) . . ?
C49 C48 C47 119.8(4) . . ?
C57 C48 C47 119.8(5) . . ?
C17 C18 C19 121.9(5) . . ?
C17 C18 H18 119.1 . . ?
C19 C18 H18 119.1 . . ?
C45 C66 C65 119.8(4) . . ?
C45 C66 C67 118.7(5) . . ?
C65 C66 C67 121.4(5) . . ?
C64 C65 O22 123.7(5) . . ?
C64 C65 C66 121.4(5) . . ?
O22 C65 C66 114.7(4) . . ?
O3 C28 O4 124.6(5) . . ?
O3 C28 C9 124.7(5) . . ?
O4 C28 C9 110.7(5) . . ?
O13 C69 O14 123.1(4) . . ?
O13 C69 C52 125.0(5) . . ?
O14 C69 C52 111.9(5) . . ?
C18 C19 C20 123.5(4) . . ?
C18 C19 C5 118.2(5) . . ?
C20 C19 C5 118.3(4) . . ?
C3 C13 C12 119.2(4) . . ?
C3 C13 C14 119.2(4) . . ?
C12 C13 C14 121.6(5) . . ?
C11 C12 C13 120.3(5) . . ?
C11 C12 H12 119.8 . . ?
C13 C12 H12 119.8 . . ?
O19 C78 O20 124.4(5) . . ?
O19 C78 C59 124.0(5) . . ?
O20 C78 C59 111.4(4) . . ?
O5 C14 C15 121.9(4) . . ?
O5 C14 C13 117.8(4) . . ?
C15 C14 C13 120.2(5) . . ?
C24 C23 C22 120.7(5) . . ?
C24 C23 H23 119.7 . . ?
C22 C23 H23 119.7 . . ?
O17 C75 O18 125.0(5) . . ?
O17 C75 C58 121.0(5) . . ?
O18 C75 C58 114.0(4) . . ?
C59 C58 C57 121.1(5) . . ?
C59 C58 C75 118.2(4) . . ?
C57 C58 C75 120.3(5) . . ?
C12 C11 C10 122.1(5) . . ?
C12 C11 H11 118.9 . . ?
C10 C11 H11 118.9 . . ?
C61 C62 C63 120.5(5) . . ?
C61 C62 H62 119.8 . . ?
C63 C62 H62 119.8 . . ?
C52 C53 C54 120.3(5) . . ?
C52 C53 C72 119.5(4) . . ?
C54 C53 C72 120.1(5) . . ?
C68 C67 C66 120.5(5) . . ?
C68 C67 H67 119.8 . . ?
C66 C67 H67 119.8 . . ?
C67 C68 C51 122.7(4) . . ?
C67 C68 H68 118.6 . . ?
C51 C68 H68 118.6 . . ?
C56 C55 C54 121.2(5) . . ?
C56 C55 H55 119.4 . . ?
C54 C55 H55 119.4 . . ?
C65 C64 O21 121.1(5) . . ?
C65 C64 C63 119.8(5) . . ?
O21 C64 C63 119.0(4) . . ?
O6 C81 C82 108.5(4) . . ?
O6 C81 H81A 110.0 . . ?
C82 C81 H81A 110.0 . . ?
O6 C81 H81B 110.0 . . ?
C82 C81 H81B 110.0 . . ?
H81A C81 H81B 108.4 . . ?
C55 C56 C57 122.0(5) . . ?
C55 C56 H56 119.0 . . ?
C57 C56 H56 119.0 . . ?
O2 C26 C27 111.1(4) . . ?
O2 C26 H26A 109.4 . . ?
C27 C26 H26A 109.4 . . ?
O2 C26 H26B 109.4 . . ?
C27 C26 H26B 109.4 . . ?
H26A C26 H26B 108.0 . . ?
O15 C72 O16 123.4(5) . . ?
O15 C72 C53 125.6(5) . . ?
O16 C72 C53 111.1(5) . . ?
C53 C52 C51 121.2(4) . . ?
C53 C52 C69 118.7(5) . . ?
C51 C52 C69 120.0(5) . . ?
O21 C89 C90 108.6(5) . . ?
O21 C89 H89A 110.0 . . ?
C90 C89 H89A 110.0 . . ?
O21 C89 H89B 110.0 . . ?
C90 C89 H89B 110.0 . . ?
H89A C89 H89B 108.3 . . ?
O4 C29 C30 107.0(4) . . ?
O4 C29 H29A 110.3 . . ?
C30 C29 H29A 110.3 . . ?
O4 C29 H29B 110.3 . . ?
C30 C29 H29B 110.3 . . ?
H29A C29 H29B 108.6 . . ?
C81 C82 C83 113.6(5) . . ?
C81 C82 H82A 108.8 . . ?
C83 C82 H82A 108.8 . . ?
C81 C82 H82B 108.8 . . ?
C83 C82 H82B 108.8 . . ?
H82A C82 H82B 107.7 . . ?
O10 C40 C41 105.8(5) . . ?
O10 C40 H40A 110.6 . . ?
C41 C40 H40A 110.6 . . ?
O10 C40 H40B 110.6 . . ?
C41 C40 H40B 110.6 . . ?
H40A C40 H40B 108.7 . . ?
O12 C43 C44 107.8(5) . . ?
O12 C43 H43A 110.2 . . ?
C44 C43 H43A 110.2 . . ?
O12 C43 H43B 110.2 . . ?
C44 C43 H43B 110.2 . . ?
H43A C43 H43B 108.5 . . ?
O14 C70 C71 107.5(5) . . ?
O14 C70 H70A 110.2 . . ?
C71 C70 H70A 110.2 . . ?
O14 C70 H70B 110.2 . . ?
C71 C70 H70B 110.2 . . ?
H70A C70 H70B 108.5 . . ?
C89 C90 C91 112.4(5) . . ?
C89 C90 H90A 109.1 . . ?
C91 C90 H90A 109.1 . . ?
C89 C90 H90B 109.1 . . ?
C91 C90 H90B 109.1 . . ?
H90A C90 H90B 107.9 . . ?
O20 C79 C80 108.4(5) . . ?
O20 C79 H79A 110.0 . . ?
C80 C79 H79A 110.0 . . ?
O20 C79 H79B 110.0 . . ?
C80 C79 H79B 110.0 . . ?
H79A C79 H79B 108.4 . . ?
C29 C30 H30A 109.5 . . ?
C29 C30 H30B 109.5 . . ?
H30A C30 H30B 109.5 . . ?
C29 C30 H30C 109.5 . . ?
H30A C30 H30C 109.5 . . ?
H30B C30 H30C 109.5 . . ?
C70 C71 H71A 109.5 . . ?
C70 C71 H71B 109.5 . . ?
H71A C71 H71B 109.5 . . ?
C70 C71 H71C 109.5 . . ?
H71A C71 H71C 109.5 . . ?
H71B C71 H71C 109.5 . . ?
C26 C27 H27A 109.5 . . ?
C26 C27 H27B 109.5 . . ?
H27A C27 H27B 109.5 . . ?
C26 C27 H27C 109.5 . . ?
H27A C27 H27C 109.5 . . ?
H27B C27 H27C 109.5 . . ?
C79 C80 H80A 109.5 . . ?
C79 C80 H80B 109.5 . . ?
H80A C80 H80B 109.5 . . ?
C79 C80 H80C 109.5 . . ?
H80A C80 H80C 109.5 . . ?
H80B C80 H80C 109.5 . . ?
C40 C41 H41A 109.5 . . ?
C40 C41 H41B 109.5 . . ?
H41A C41 H41B 109.5 . . ?
C40 C41 H41C 109.5 . . ?
H41A C41 H41C 109.5 . . ?
H41B C41 H41C 109.5 . . ?
C84 C83 C82 114.7(5) . . ?
C84 C83 H83A 108.6 . . ?
C82 C83 H83A 108.6 . . ?
C84 C83 H83B 108.6 . . ?
C82 C83 H83B 108.6 . . ?
H83A C83 H83B 107.6 . . ?
C43 C44 H44A 109.5 . . ?
C43 C44 H44B 109.5 . . ?
H44A C44 H44B 109.5 . . ?
C43 C44 H44C 109.5 . . ?
H44A C44 H44C 109.5 . . ?
H44B C44 H44C 109.5 . . ?
O18 C76 C77 109.0(5) . . ?
O18 C76 H76A 109.9 . . ?
C77 C76 H76A 109.9 . . ?
O18 C76 H76B 109.9 . . ?
C77 C76 H76B 109.9 . . ?
H76A C76 H76B 108.3 . . ?
C94 C95 C96 112.3(6) . . ?
C94 C95 H95A 109.1 . . ?
C96 C95 H95A 109.1 . . ?
C94 C95 H95B 109.1 . . ?
C96 C95 H95B 109.1 . . ?
H95A C95 H95B 107.9 . . ?
C95 C96 H96A 109.5 . . ?
C95 C96 H96B 109.5 . . ?
H96A C96 H96B 109.5 . . ?
C95 C96 H96C 109.5 . . ?
H96A C96 H96C 109.5 . . ?
H96B C96 H96C 109.5 . . ?
O22 C93 C94 107.1(5) . . ?
O22 C93 H93A 110.3 . . ?
C94 C93 H93A 110.3 . . ?
O22 C93 H93B 110.3 . . ?
C94 C93 H93B 110.3 . . ?
H93A C93 H93B 108.6 . . ?
C92 C91 C90 112.5(6) . . ?
C92 C91 H91A 109.1 . . ?
C90 C91 H91A 109.1 . . ?
C92 C91 H91B 109.1 . . ?
C90 C91 H91B 109.1 . . ?
H91A C91 H91B 107.8 . . ?
C95 C94 C93 113.8(6) . . ?
C95 C94 H94A 108.8 . . ?
C93 C94 H94A 108.8 . . ?
C95 C94 H94B 108.8 . . ?
C93 C94 H94B 108.8 . . ?
H94A C94 H94B 107.7 . . ?
O16 C73 C74 107.3(6) . . ?
O16 C73 H73A 110.2 . . ?
C74 C73 H73A 110.2 . . ?
O16 C73 H73B 110.2 . . ?
C74 C73 H73B 110.2 . . ?
H73A C73 H73B 108.5 . . ?
C86 C85 O5 115.3(7) . . ?
C86 C85 H85A 108.5 . . ?
O5 C85 H85A 108.5 . . ?
C86 C85 H85B 108.5 . . ?
O5 C85 H85B 108.5 . . ?
H85A C85 H85B 107.5 . . ?
C76 C77 H77A 109.5 . . ?
C76 C77 H77B 109.5 . . ?
H77A C77 H77B 109.5 . . ?
C76 C77 H77C 109.5 . . ?
H77A C77 H77C 109.5 . . ?
H77B C77 H77C 109.5 . . ?
C91 C92 H92A 109.5 . . ?
C91 C92 H92B 109.5 . . ?
H92A C92 H92B 109.5 . . ?
C91 C92 H92C 109.5 . . ?
H92A C92 H92C 109.5 . . ?
H92B C92 H92C 109.5 . . ?
C73 C74 H74A 109.5 . . ?
C73 C74 H74B 109.5 . . ?
H74A C74 H74B 109.5 . . ?
C73 C74 H74C 109.5 . . ?
H74A C74 H74C 109.5 . . ?
H74B C74 H74C 109.5 . . ?
C83 C84 H84A 109.5 . . ?
C83 C84 H84B 109.5 . . ?
H84A C84 H84B 109.5 . . ?
C83 C84 H84C 109.5 . . ?
H84A C84 H84C 109.5 . . ?
H84B C84 H84C 109.5 . . ?
C88 C87 C86 124.9(10) . . ?
C88 C87 H87A 106.1 . . ?
C86 C87 H87A 106.1 . . ?
C88 C87 H87B 106.1 . . ?
C86 C87 H87B 106.1 . . ?
H87A C87 H87B 106.3 . . ?
C85 C86 C87 117.9(9) . . ?
C85 C86 H86A 107.8 . . ?
C87 C86 H86A 107.8 . . ?
C85 C86 H86B 107.8 . . ?
C87 C86 H86B 107.8 . . ?
H86A C86 H86B 107.2 . . ?
C87 C88 H88A 109.5 . . ?
C87 C88 H88B 109.5 . . ?
H88A C88 H88B 109.5 . . ?
C87 C88 H88C 109.5 . . ?
H88A C88 H88C 109.5 . . ?
H88B C88 H88C 109.5 . . ?

loop_
_geom_bond_atom_site_label_1
_geom_bond_atom_site_label_2
_geom_bond_distance
_geom_bond_site_symmetry_2
_geom_bond_publ_flag
O6 C15 1.389(5) . ?
O6 C81 1.437(6) . ?
O4 C28 1.331(6) . ?
O4 C29 1.465(6) . ?
O2 C25 1.328(6) . ?
O2 C26 1.454(6) . ?
O12 C42 1.342(6) . ?
O12 C43 1.447(6) . ?
O21 C64 1.374(6) . ?
O21 C89 1.418(6) . ?
O10 C39 1.346(6) . ?
O10 C40 1.459(6) . ?
O5 C14 1.370(6) . ?
O5 C85 1.434(8) . ?
O20 C78 1.332(6) . ?
O20 C79 1.461(6) . ?
O1 C25 1.216(6) . ?
O11 C42 1.199(6) . ?
O14 C69 1.339(6) . ?
O14 C70 1.458(6) . ?
O3 C28 1.208(6) . ?
O9 C39 1.197(6) . ?
O17 C75 1.211(6) . ?
O13 C69 1.208(6) . ?
O15 C72 1.209(6) . ?
O18 C75 1.333(7) . ?
O18 C76 1.454(7) . ?
O19 C78 1.199(6) . ?
O22 C65 1.382(6) . ?
O22 C93 1.384(7) . ?
O16 C72 1.353(6) . ?
O16 C73 1.444(7) . ?
C47 C54 1.396(7) . ?
C47 C48 1.438(7) . ?
C47 C46 1.439(7) . ?
C4 C16 1.410(6) . ?
C4 C5 1.410(7) . ?
C4 C3 1.446(7) . ?
C45 C66 1.405(7) . ?
C45 C46 1.413(7) . ?
C45 C50 1.442(6) . ?
C59 C58 1.365(7) . ?
C59 C60 1.433(7) . ?
C59 C78 1.516(7) . ?
C46 C51 1.424(6) . ?
C25 C8 1.498(6) . ?
C51 C52 1.414(7) . ?
C51 C68 1.423(7) . ?
C15 C14 1.376(7) . ?
C15 C16 1.415(7) . ?
C2 C1 1.417(7) . ?
C2 C3 1.423(7) . ?
C2 C10 1.434(7) . ?
C16 C17 1.433(7) . ?
C6 C22 1.401(7) . ?
C6 C5 1.426(7) . ?
C6 C1 1.440(6) . ?
C60 C61 1.405(7) . ?
C60 C49 1.425(7) . ?
C1 C7 1.426(6) . ?
C7 C24 1.414(7) . ?
C7 C8 1.434(7) . ?
C21 C20 1.382(7) . ?
C21 C22 1.443(7) . ?
C21 C42 1.509(7) . ?
C5 C19 1.435(7) . ?
C3 C13 1.406(7) . ?
C63 C50 1.391(7) . ?
C63 C62 1.426(7) . ?
C63 C64 1.436(7) . ?
C49 C48 1.413(7) . ?
C49 C50 1.425(7) . ?
C17 C18 1.341(7) . ?
C17 H17 0.9500 . ?
C57 C56 1.405(7) . ?
C57 C48 1.430(7) . ?
C57 C58 1.434(7) . ?
C39 C20 1.519(7) . ?
C10 C11 1.407(7) . ?
C10 C9 1.431(7) . ?
C24 C23 1.370(7) . ?
C24 H24 0.9500 . ?
C61 C62 1.381(7) . ?
C61 H61 0.9500 . ?
C20 C19 1.417(7) . ?
C9 C8 1.366(7) . ?
C9 C28 1.518(7) . ?
C22 C23 1.426(7) . ?
C54 C55 1.429(7) . ?
C54 C53 1.434(7) . ?
C18 C19 1.412(7) . ?
C18 H18 0.9500 . ?
C66 C65 1.407(7) . ?
C66 C67 1.431(7) . ?
C65 C64 1.368(7) . ?
C69 C52 1.502(7) . ?
C13 C12 1.426(7) . ?
C13 C14 1.432(7) . ?
C12 C11 1.362(7) . ?
C12 H12 0.9500 . ?
C23 H23 0.9500 . ?
C75 C58 1.517(7) . ?
C11 H11 0.9500 . ?
C62 H62 0.9500 . ?
C53 C52 1.392(7) . ?
C53 C72 1.481(8) . ?
C67 C68 1.347(7) . ?
C67 H67 0.9500 . ?
C68 H68 0.9500 . ?
C55 C56 1.360(7) . ?
C55 H55 0.9500 . ?
C81 C82 1.490(7) . ?
C81 H81A 0.9900 . ?
C81 H81B 0.9900 . ?
C56 H56 0.9500 . ?
C26 C27 1.498(8) . ?
C26 H26A 0.9900 . ?
C26 H26B 0.9900 . ?
C89 C90 1.496(8) . ?
C89 H89A 0.9900 . ?
C89 H89B 0.9900 . ?
C29 C30 1.496(8) . ?
C29 H29A 0.9900 . ?
C29 H29B 0.9900 . ?
C82 C83 1.512(8) . ?
C82 H82A 0.9900 . ?
C82 H82B 0.9900 . ?
C40 C41 1.516(8) . ?
C40 H40A 0.9900 . ?
C40 H40B 0.9900 . ?
C43 C44 1.498(8) . ?
C43 H43A 0.9900 . ?
C43 H43B 0.9900 . ?
C70 C71 1.495(8) . ?
C70 H70A 0.9900 . ?
C70 H70B 0.9900 . ?
C90 C91 1.527(8) . ?
C90 H90A 0.9900 . ?
C90 H90B 0.9900 . ?
C79 C80 1.483(8) . ?
C79 H79A 0.9900 . ?
C79 H79B 0.9900 . ?
C30 H30A 0.9800 . ?
C30 H30B 0.9800 . ?
C30 H30C 0.9800 . ?
C71 H71A 0.9800 . ?
C71 H71B 0.9800 . ?
C71 H71C 0.9800 . ?
C27 H27A 0.9800 . ?
C27 H27B 0.9800 . ?
C27 H27C 0.9800 . ?
C80 H80A 0.9800 . ?
C80 H80B 0.9800 . ?
C80 H80C 0.9800 . ?
C41 H41A 0.9800 . ?
C41 H41B 0.9800 . ?
C41 H41C 0.9800 . ?
C83 C84 1.484(9) . ?
C83 H83A 0.9900 . ?
C83 H83B 0.9900 . ?
C44 H44A 0.9800 . ?
C44 H44B 0.9800 . ?
C44 H44C 0.9800 . ?
C76 C77 1.468(9) . ?
C76 H76A 0.9900 . ?
C76 H76B 0.9900 . ?
C95 C94 1.455(9) . ?
C95 C96 1.507(8) . ?
C95 H95A 0.9900 . ?
C95 H95B 0.9900 . ?
C96 H96A 0.9800 . ?
C96 H96B 0.9800 . ?
C96 H96C 0.9800 . ?
C93 C94 1.556(8) . ?
C93 H93A 0.9900 . ?
C93 H93B 0.9900 . ?
C91 C92 1.503(9) . ?
C91 H91A 0.9900 . ?
C91 H91B 0.9900 . ?
C94 H94A 0.9900 . ?
C94 H94B 0.9900 . ?
C73 C74 1.485(9) . ?
C73 H73A 0.9900 . ?
C73 H73B 0.9900 . ?
C85 C86 1.376(10) . ?
C85 H85A 0.9900 . ?
C85 H85B 0.9900 . ?
C77 H77A 0.9800 . ?
C77 H77B 0.9800 . ?
C77 H77C 0.9800 . ?
C92 H92A 0.9800 . ?
C92 H92B 0.9800 . ?
C92 H92C 0.9800 . ?
C74 H74A 0.9800 . ?
C74 H74B 0.9800 . ?
C74 H74C 0.9800 . ?
C84 H84A 0.9800 . ?
C84 H84B 0.9800 . ?
C84 H84C 0.9800 . ?
C87 C88 1.501(17) . ?
C87 C86 1.508(12) . ?
C87 H87A 0.9900 . ?
C87 H87B 0.9900 . ?
C86 H86A 0.9900 . ?
C86 H86B 0.9900 . ?
C88 H88A 0.9800 . ?
C88 H88B 0.9800 . ?
C88 H88C 0.9800 . ?
